data_7062718
loop_
_publ_author_name
'Gu, Li'
'Li, Shuaibing'
'Han, Huabo'
'Wang, Xinzhong'
'Zhou, Changjiang'
'Lu, Junjian'
'Zhou, Liang'
'Lu, Guangzhao'

_publ_section_title
;
 Asymmetric [Ir(C1^N1)(C2^N2)(L^X)]-tris-heteroleptic iridium(iii)
 complexes enable deep blue phosphorescent emission
;
_journal_issue 40
_journal_name_full 'New Journal of Chemistry'
_journal_page_first 18603
_journal_page_last 18609
_journal_paper_doi 10.1039/D3NJ03513A
_journal_volume 47
_journal_year 2023
_chemical_formula_moiety 'C30 H17 F7 Ir N7, 1[CH3OH]'
_chemical_formula_sum 'C31 H21 F7 Ir N7 O'
_chemical_formula_weight 832.75
_space_group_crystal_system monoclinic
_space_group_IT_number 15
_space_group_name_Hall '-C 2yc'
_space_group_name_H-M_alt 'C 1 2/c 1'
_atom_sites_solution_hydrogens geom
_atom_sites_solution_primary direct
_audit_creation_date 2023-09-02
_audit_creation_method
;
Olex2 1.5-beta
(compiled 2022.04.07 svn.rca3783a0 for OlexSys, GUI svn.r6439)
;
_audit_update_record
;
2023-09-02 deposited with the CCDC.	2023-09-18 downloaded from the CCDC.
;
_cell_angle_alpha 90
_cell_angle_beta 108.645(5)
_cell_angle_gamma 90
_cell_formula_units_Z 8
_cell_length_a 22.4391(11)
_cell_length_b 16.4322(8)
_cell_length_c 17.4014(7)
_cell_measurement_reflns_used 4319
_cell_measurement_temperature 199.99(10)
_cell_measurement_theta_max 73.5880
_cell_measurement_theta_min 3.3660
_cell_volume 6079.6(5)
_computing_cell_refinement 'CrysAlisPro 1.171.38.43f (Rigaku OD, 2015)'
_computing_data_collection 'CrysAlisPro 1.171.38.43f (Rigaku OD, 2015)'
_computing_data_reduction 'CrysAlisPro 1.171.38.43f (Rigaku OD, 2015)'
_computing_molecular_graphics 'Olex2 1.5-beta (Dolomanov et al., 2009)'
_computing_publication_material 'Olex2 1.5-beta (Dolomanov et al., 2009)'
_computing_structure_refinement 'SHELXL 2018/3 (Sheldrick, 2015)'
_computing_structure_solution 'SHELXS  (Sheldrick, 2008)'
_diffrn_ambient_environment N~2~
_diffrn_ambient_temperature 199.99(10)
_diffrn_detector 'CCD plate'
_diffrn_detector_area_resol_mean 5.2684
_diffrn_detector_type AtlasS2
_diffrn_measured_fraction_theta_full 0.999
_diffrn_measured_fraction_theta_max 0.999
_diffrn_measurement_details
;
List of Runs (angles in degrees, time in seconds):

  # Type    Start    End  Width  t~exp~   \w     \q     \k     \f   Frames
#--------------------------------------------------------------------------
  1  \w    -33.00  64.00   1.00    1.43    --   40.73 -38.00  30.00   97
  2  \w     48.00  84.00   1.00    1.43    --   40.73-125.00  30.00   36
  3  \w     84.00 111.00   1.00    2.00    --  107.58 -77.00  30.00   27
  4  \w     69.00 102.00   1.00    2.00    --  107.58 -95.00  30.00   33
  5  \w     48.00 136.00   1.00    2.00    --  107.58 -30.00 150.00   88
  6  \w     32.00  59.00   1.00    2.00    --  107.58 -95.00  30.00   27
  7  \w     35.00  67.00   1.00    2.00    --  107.58 -77.00  30.00   32
  8  \w     33.00 108.00   1.00    2.00    --  107.58 -95.00 -90.00   75
  9  \w     48.00  80.00   1.00    1.43    --   40.73 -99.00-180.00   32
 10  \w     30.00 150.00   1.00    2.00    --  107.58 -15.00-120.00  120
 11  \w    145.00 172.00   1.00    2.00    --  107.58 125.00 -90.00   27
 12  \w    103.00 128.00   1.00    2.00    --  107.58 125.00  30.00   25
 13  \w   -110.00 -16.00   1.00    1.43    --  -40.73 -38.00-120.00   94
;
_diffrn_measurement_device 'four-circle diffractometer'
_diffrn_measurement_device_type 'SuperNova, Dual, Cu at zero, AtlasS2'
_diffrn_measurement_method '\w scans'
_diffrn_orient_matrix_type 'CrysAlisPro convention (1999,Acta A55,543-557)'
_diffrn_orient_matrix_UB_11 0.0516374500
_diffrn_orient_matrix_UB_12 -0.0647732500
_diffrn_orient_matrix_UB_13 0.0319952000
_diffrn_orient_matrix_UB_21 0.0509848000
_diffrn_orient_matrix_UB_22 0.0663970000
_diffrn_orient_matrix_UB_23 0.0138788000
_diffrn_orient_matrix_UB_31 -0.0020560500
_diffrn_orient_matrix_UB_32 0.0131186500
_diffrn_orient_matrix_UB_33 0.0866572000
_diffrn_radiation_monochromator mirror
_diffrn_radiation_probe x-ray
_diffrn_radiation_type 'Cu K\a'
_diffrn_radiation_wavelength 1.54184
_diffrn_reflns_av_R_equivalents 0.0504
_diffrn_reflns_av_unetI/netI 0.0709
_diffrn_reflns_Laue_measured_fraction_full 0.999
_diffrn_reflns_Laue_measured_fraction_max 0.999
_diffrn_reflns_limit_h_max 25
_diffrn_reflns_limit_h_min -26
_diffrn_reflns_limit_k_max 16
_diffrn_reflns_limit_k_min -19
_diffrn_reflns_limit_l_max 20
_diffrn_reflns_limit_l_min -13
_diffrn_reflns_number 11590
_diffrn_reflns_point_group_measured_fraction_full 0.999
_diffrn_reflns_point_group_measured_fraction_max 0.999
_diffrn_reflns_theta_full 66.598
_diffrn_reflns_theta_max 66.598
_diffrn_reflns_theta_min 3.399
_diffrn_source 'micro-focus sealed X-ray tube'
_diffrn_source_type 'SuperNova (Cu) X-ray Source'
_exptl_absorpt_coefficient_mu 9.238
_exptl_absorpt_correction_T_max 1.00000
_exptl_absorpt_correction_T_min 0.70429
_exptl_absorpt_correction_type multi-scan
_exptl_absorpt_process_details
;
CrysAlisPro 1.171.38.43f (Rigaku Oxford Diffraction, 2015)
Empirical absorption correction using spherical harmonics,
 implemented in SCALE3 ABSPACK scaling algorithm.
;
_exptl_crystal_colour colourless
_exptl_crystal_colour_primary colourless
_exptl_crystal_density_diffrn 1.820
_exptl_crystal_description needle
_exptl_crystal_F_000 3232
_exptl_crystal_size_max 0.14
_exptl_crystal_size_mid 0.1
_exptl_crystal_size_min 0.08
_refine_diff_density_max 1.626
_refine_diff_density_min -1.707
_refine_diff_density_rms 0.133
_refine_ls_extinction_method none
_refine_ls_goodness_of_fit_ref 1.023
_refine_ls_hydrogen_treatment constr
_refine_ls_matrix_type full
_refine_ls_number_parameters 407
_refine_ls_number_reflns 5379
_refine_ls_number_restraints 0
_refine_ls_restrained_S_all 1.023
_refine_ls_R_factor_all 0.0553
_refine_ls_R_factor_gt 0.0435
_refine_ls_shift/su_max 0.001
_refine_ls_shift/su_mean 0.000
_refine_ls_structure_factor_coef Fsqd
_refine_ls_weighting_details 'w=1/[\s^2^(Fo^2^)+(0.0474P)^2^] where P=(Fo^2^+2Fc^2^)/3'
_refine_ls_weighting_scheme calc
_refine_ls_wR_factor_gt 0.1040
_refine_ls_wR_factor_ref 0.1124
_reflns_Friedel_coverage 0.000
_reflns_number_gt 4275
_reflns_number_total 5379
_reflns_threshold_expression 'I > 2\s(I)'
_cod_data_source_file d3nj03513a2.cif
_cod_data_source_block ir4-2
_cod_depositor_comments 'Adding full bibliography for 7062717--7062718.cif.'
_cod_database_code 7062718
_shelx_shelxl_version_number 2018/3
_shelx_space_group_comment
;
The symmetry employed for this shelxl refinement is uniquely defined
by the following loop, which should always be used as a source of
symmetry information in preference to the above space-group names.
They are only intended as comments.
;
_shelx_estimated_absorpt_t_max 0.525
_shelx_estimated_absorpt_t_min 0.358
_olex2_refinement_description
;
1. Fixed Uiso
 At 1.2 times of:
  All C(H) groups
 At 1.5 times of:
  All C(H,H,H) groups
2.a Aromatic/amide H refined with riding coordinates:
 C1(H1), C2(H2), C3(H3), C4(H4), C9(H9), C12(H12), C14(H14), C18(H18),
 C20(H20), C21(H21), C26(H26), C27(H27), C28(H28), C29(H29)
2.b Idealised Me refined as rotating group:
 C22(H22A,H22B,H22C)
;
_smtbx_masks_special_details
;
A solvent mask was calculated and 162 electrons were 
found in a volume of 976\%A^3^ in 1 void per unit cell. 
This is consistent with the presence of 
1[CH3OH] per Asymmetric Unit 
which account for 144 electrons 
per unit cell.
;
_smtbx_masks_void_probe_radius 1.2
_smtbx_masks_void_truncation_radius 1.2
_olex2_submission_special_instructions 'No special instructions were received'
_oxdiff_exptl_absorpt_empirical_details
;
Empirical correction (ABSPACK) includes:
- Absorption correction using spherical harmonics
- Frame scaling
;
_oxdiff_exptl_absorpt_empirical_full_max 1.596
_oxdiff_exptl_absorpt_empirical_full_min 0.638

loop_
_space_group_symop_operation_xyz
'x, y, z'
'-x, y, -z+1/2'
'x+1/2, y+1/2, z'
'-x+1/2, y+1/2, -z+1/2'
'-x, -y, -z'
'x, -y, z-1/2'
'-x+1/2, -y+1/2, -z'
'x+1/2, -y+1/2, z-1/2'

loop_
_atom_site_label
_atom_site_type_symbol
_atom_site_fract_x
_atom_site_fract_y
_atom_site_fract_z
_atom_site_U_iso_or_equiv
_atom_site_adp_type
_atom_site_occupancy
_atom_site_site_symmetry_order
_atom_site_calc_flag
_atom_site_refinement_flags_posn
_atom_site_refinement_flags_adp
_atom_site_refinement_flags_occupancy
_atom_site_disorder_assembly
_atom_site_disorder_group
Ir1 Ir 0.71268(2) 0.55307(2) 0.58788(2) 0.03326(11) Uani 1 1 d . . . . .
F1 F 0.7216(2) 0.6588(3) 0.8757(3) 0.0698(15) Uani 1 1 d . . . . .
F2 F 0.5822(3) 0.4581(4) 0.7846(3) 0.0717(16) Uani 1 1 d . . . . .
F3 F 0.5990(2) 0.8460(3) 0.5010(3) 0.0715(14) Uani 1 1 d . . . . .
F4 F 0.4869(2) 0.6149(3) 0.3839(3) 0.0635(13) Uani 1 1 d . . . . .
F5 F 0.9046(3) 0.2497(4) 0.7022(3) 0.096(2) Uani 1 1 d . . . . .
F6 F 0.9416(3) 0.3472(4) 0.7821(4) 0.112(3) Uani 1 1 d . . . . .
F7 F 0.8601(3) 0.2857(4) 0.7861(3) 0.091(2) Uani 1 1 d . . . . .
N1 N 0.7714(3) 0.6387(4) 0.6592(3) 0.0378(13) Uani 1 1 d . . . . .
N2 N 0.6513(3) 0.5599(5) 0.8280(4) 0.0526(17) Uani 1 1 d . . . . .
N3 N 0.6454(3) 0.4739(4) 0.5216(3) 0.0374(13) Uani 1 1 d . . . . .
N4 N 0.7555(3) 0.5489(4) 0.4913(3) 0.0390(14) Uani 1 1 d . . . . .
N5 N 0.8595(3) 0.3896(5) 0.6061(4) 0.0532(17) Uani 1 1 d . . . . .
N6 N 0.8042(3) 0.4149(4) 0.6926(3) 0.0394(13) Uani 1 1 d . . . . .
N7 N 0.7826(3) 0.4643(4) 0.6273(3) 0.0346(13) Uani 1 1 d . . . . .
C1 C 0.8175(3) 0.6777(5) 0.6393(4) 0.0471(19) Uani 1 1 d . . . . .
H1 H 0.823970 0.665182 0.590455 0.057 Uiso 1 1 calc R U . . .
C2 C 0.8550(4) 0.7350(6) 0.6888(5) 0.059(2) Uani 1 1 d . . . . .
H2 H 0.885918 0.761813 0.673426 0.071 Uiso 1 1 calc R U . . .
C3 C 0.8461(4) 0.7524(5) 0.7625(5) 0.057(2) Uani 1 1 d . . . . .
H3 H 0.871373 0.790681 0.797247 0.069 Uiso 1 1 calc R U . . .
C4 C 0.8004(4) 0.7134(6) 0.7837(5) 0.057(2) Uani 1 1 d . . . . .
H4 H 0.794194 0.725362 0.832830 0.068 Uiso 1 1 calc R U . . .
C5 C 0.7627(4) 0.6554(5) 0.7318(4) 0.0457(17) Uani 1 1 d . . . . .
C6 C 0.7125(3) 0.6064(5) 0.7448(4) 0.0417(17) Uani 1 1 d . . . . .
C7 C 0.6940(4) 0.6062(5) 0.8141(4) 0.0464(18) Uani 1 1 d . . . . .
C8 C 0.6250(4) 0.5085(6) 0.7682(4) 0.0490(19) Uani 1 1 d . . . . .
C9 C 0.6360(3) 0.5001(5) 0.6965(4) 0.0408(16) Uani 1 1 d . . . . .
H9 H 0.614047 0.462727 0.657530 0.049 Uiso 1 1 calc R U . . .
C10 C 0.6825(3) 0.5510(4) 0.6845(4) 0.0346(14) Uani 1 1 d . . . . .
C11 C 0.6447(3) 0.6338(4) 0.5323(4) 0.0350(15) Uani 1 1 d . . . . .
C12 C 0.6466(3) 0.7185(5) 0.5388(4) 0.0435(17) Uani 1 1 d . . . . .
H12 H 0.682216 0.744307 0.572741 0.052 Uiso 1 1 calc R U . . .
C13 C 0.5958(4) 0.7629(5) 0.4948(5) 0.0480(18) Uani 1 1 d . . . . .
C14 C 0.5421(4) 0.7301(6) 0.4430(5) 0.056(2) Uani 1 1 d . . . . .
H14 H 0.508451 0.762385 0.413916 0.067 Uiso 1 1 calc R U . . .
C15 C 0.5404(3) 0.6473(5) 0.4362(4) 0.0431(17) Uani 1 1 d . . . . .
C16 C 0.5891(3) 0.5957(5) 0.4784(4) 0.0390(16) Uani 1 1 d . . . . .
C17 C 0.5897(3) 0.5076(5) 0.4748(4) 0.0370(16) Uani 1 1 d . . . . .
C18 C 0.5411(3) 0.4574(5) 0.4298(4) 0.0419(17) Uani 1 1 d . . . . .
H18 H 0.503341 0.480590 0.398507 0.050 Uiso 1 1 calc R U . . .
C19 C 0.5478(4) 0.3745(5) 0.4305(4) 0.0472(18) Uani 1 1 d . . . . .
C20 C 0.6044(4) 0.3412(5) 0.4778(4) 0.052(2) Uani 1 1 d . . . . .
H20 H 0.610515 0.285206 0.479502 0.062 Uiso 1 1 calc R U . . .
C21 C 0.6517(4) 0.3929(5) 0.5225(4) 0.0461(18) Uani 1 1 d . . . . .
H21 H 0.689482 0.370262 0.554459 0.055 Uiso 1 1 calc R U . . .
C22 C 0.4961(4) 0.3217(6) 0.3793(5) 0.067(3) Uani 1 1 d . . . . .
H22A H 0.458059 0.333006 0.391389 0.101 Uiso 1 1 calc R U . . .
H22B H 0.507294 0.265576 0.390644 0.101 Uiso 1 1 calc R U . . .
H22C H 0.489721 0.332693 0.323082 0.101 Uiso 1 1 calc R U . . .
C23 C 0.8493(3) 0.3729(5) 0.6771(4) 0.0443(18) Uani 1 1 d . . . . .
C24 C 0.8165(3) 0.4475(5) 0.5772(4) 0.0403(16) Uani 1 1 d . . . . .
C25 C 0.8011(4) 0.4936(5) 0.5023(4) 0.0432(17) Uani 1 1 d . . . . .
C26 C 0.8302(4) 0.4815(6) 0.4432(4) 0.054(2) Uani 1 1 d . . . . .
H26 H 0.861430 0.442272 0.450751 0.065 Uiso 1 1 calc R U . . .
C27 C 0.8126(4) 0.5274(6) 0.3746(5) 0.058(2) Uani 1 1 d . . . . .
H27 H 0.831799 0.519823 0.334969 0.070 Uiso 1 1 calc R U . . .
C28 C 0.7663(4) 0.5852(6) 0.3642(4) 0.052(2) Uani 1 1 d . . . . .
H28 H 0.753894 0.617315 0.317762 0.062 Uiso 1 1 calc R U . . .
C29 C 0.7385(4) 0.5946(5) 0.4244(4) 0.0448(18) Uani 1 1 d . . . . .
H29 H 0.707286 0.633673 0.417891 0.054 Uiso 1 1 calc R U . . .
C30 C 0.8886(4) 0.3141(6) 0.7358(4) 0.052(2) Uani 1 1 d . . . . .

loop_
_atom_site_aniso_label
_atom_site_aniso_U_11
_atom_site_aniso_U_22
_atom_site_aniso_U_33
_atom_site_aniso_U_23
_atom_site_aniso_U_13
_atom_site_aniso_U_12
Ir1 0.03935(17) 0.03822(18) 0.02509(15) 0.00063(12) 0.01432(12) -0.00306(14)
F1 0.093(4) 0.078(4) 0.046(2) -0.022(3) 0.033(3) -0.019(3)
F2 0.082(4) 0.095(4) 0.053(3) -0.003(3) 0.042(3) -0.027(3)
F3 0.073(3) 0.041(3) 0.094(4) 0.002(3) 0.017(3) 0.001(3)
F4 0.047(2) 0.071(4) 0.063(3) -0.003(3) 0.006(2) -0.002(3)
F5 0.139(6) 0.083(4) 0.066(3) 0.008(3) 0.033(3) 0.059(4)
F6 0.096(5) 0.082(5) 0.114(5) 0.033(4) -0.030(4) 0.001(4)
F7 0.108(5) 0.099(5) 0.082(3) 0.052(4) 0.053(3) 0.044(4)
N1 0.042(3) 0.040(3) 0.031(3) 0.000(3) 0.010(2) -0.001(3)
N2 0.062(4) 0.070(5) 0.034(3) -0.002(3) 0.027(3) 0.000(4)
N3 0.044(3) 0.040(3) 0.032(3) 0.002(3) 0.018(2) -0.010(3)
N4 0.052(3) 0.048(4) 0.023(3) -0.001(3) 0.020(2) -0.007(3)
N5 0.065(4) 0.057(4) 0.048(3) 0.012(3) 0.034(3) 0.020(4)
N6 0.045(3) 0.044(4) 0.030(3) 0.004(3) 0.013(2) 0.004(3)
N7 0.037(3) 0.043(4) 0.026(3) 0.004(2) 0.013(2) 0.004(3)
C1 0.047(4) 0.061(5) 0.035(3) 0.001(3) 0.016(3) -0.015(4)
C2 0.055(5) 0.058(6) 0.065(5) -0.005(5) 0.020(4) -0.018(4)
C3 0.065(5) 0.046(5) 0.058(5) -0.019(4) 0.014(4) -0.015(4)
C4 0.063(5) 0.062(6) 0.046(4) -0.010(4) 0.017(4) -0.013(5)
C5 0.057(4) 0.049(5) 0.030(3) 0.004(3) 0.014(3) 0.002(4)
C6 0.044(4) 0.044(4) 0.040(4) -0.006(3) 0.019(3) -0.001(3)
C7 0.061(5) 0.051(5) 0.032(3) -0.009(3) 0.023(3) 0.000(4)
C8 0.056(4) 0.061(5) 0.042(4) 0.005(4) 0.033(4) -0.001(4)
C9 0.039(4) 0.049(5) 0.037(3) 0.005(3) 0.015(3) 0.003(3)
C10 0.040(3) 0.037(4) 0.026(3) 0.005(3) 0.009(3) 0.006(3)
C11 0.036(3) 0.040(4) 0.032(3) 0.003(3) 0.014(3) -0.002(3)
C12 0.044(4) 0.048(5) 0.041(4) -0.003(3) 0.017(3) -0.006(4)
C13 0.054(4) 0.036(4) 0.058(4) -0.003(4) 0.024(4) -0.001(4)
C14 0.054(5) 0.058(6) 0.055(4) 0.008(4) 0.015(4) 0.010(4)
C15 0.036(3) 0.057(5) 0.031(3) -0.002(3) 0.003(3) 0.001(4)
C16 0.047(4) 0.043(4) 0.031(3) -0.002(3) 0.019(3) -0.008(3)
C17 0.041(4) 0.045(4) 0.033(3) -0.002(3) 0.024(3) -0.005(3)
C18 0.035(3) 0.054(5) 0.037(3) -0.003(3) 0.013(3) -0.002(3)
C19 0.055(4) 0.051(5) 0.039(4) -0.004(4) 0.020(3) -0.015(4)
C20 0.079(5) 0.039(4) 0.048(4) -0.005(4) 0.035(4) -0.014(4)
C21 0.059(5) 0.045(5) 0.038(4) 0.005(3) 0.020(3) -0.010(4)
C22 0.067(5) 0.069(7) 0.069(5) -0.024(5) 0.026(5) -0.029(5)
C23 0.048(4) 0.058(5) 0.029(3) 0.006(3) 0.015(3) 0.001(4)
C24 0.050(4) 0.050(4) 0.026(3) 0.000(3) 0.020(3) 0.005(4)
C25 0.058(4) 0.042(4) 0.039(4) 0.001(3) 0.028(3) 0.000(4)
C26 0.070(5) 0.066(6) 0.042(4) 0.000(4) 0.039(4) 0.000(5)
C27 0.078(6) 0.070(6) 0.036(4) -0.001(4) 0.032(4) -0.005(5)
C28 0.068(5) 0.061(5) 0.030(3) 0.011(4) 0.021(3) -0.012(5)
C29 0.055(4) 0.046(5) 0.032(3) 0.006(3) 0.012(3) 0.000(4)
C30 0.067(5) 0.061(5) 0.033(3) 0.003(4) 0.021(4) 0.009(4)

loop_
_atom_type_symbol
_atom_type_description
_atom_type_scat_dispersion_real
_atom_type_scat_dispersion_imag
_atom_type_scat_source
C C 0.0181 0.0091 'International Tables Vol C Tables 4.2.6.8 and 6.1.1.4'
F F 0.0727 0.0534 'International Tables Vol C Tables 4.2.6.8 and 6.1.1.4'
H H 0.0000 0.0000 'International Tables Vol C Tables 4.2.6.8 and 6.1.1.4'
Ir Ir -4.7710 6.5667 'International Tables Vol C Tables 4.2.6.8 and 6.1.1.4'
N N 0.0311 0.0180 'International Tables Vol C Tables 4.2.6.8 and 6.1.1.4'
O O 0.0492 0.0322 'International Tables Vol C Tables 4.2.6.8 and 6.1.1.4'

loop_
_geom_angle_atom_site_label_1
_geom_angle_atom_site_label_2
_geom_angle_atom_site_label_3
_geom_angle
_geom_angle_site_symmetry_1
_geom_angle_site_symmetry_3
_geom_angle_publ_flag
N1 Ir1 N4 97.6(2) . . ?
N1 Ir1 N7 90.6(2) . . ?
N3 Ir1 N1 172.8(2) . . ?
N3 Ir1 N4 88.5(2) . . ?
N3 Ir1 N7 94.7(2) . . ?
N7 Ir1 N4 76.3(2) . . ?
C10 Ir1 N1 80.1(3) . . ?
C10 Ir1 N3 94.3(2) . . ?
C10 Ir1 N4 173.5(2) . . ?
C10 Ir1 N7 97.6(2) . . ?
C10 Ir1 C11 90.3(3) . . ?
C11 Ir1 N1 94.6(3) . . ?
C11 Ir1 N3 80.8(3) . . ?
C11 Ir1 N4 95.9(2) . . ?
C11 Ir1 N7 171.1(2) . . ?
C1 N1 Ir1 124.4(5) . . ?
C1 N1 C5 119.3(6) . . ?
C5 N1 Ir1 116.3(5) . . ?
C7 N2 C8 113.3(6) . . ?
C17 N3 Ir1 116.5(5) . . ?
C21 N3 Ir1 124.7(5) . . ?
C21 N3 C17 118.7(6) . . ?
C25 N4 Ir1 114.5(4) . . ?
C29 N4 Ir1 125.4(5) . . ?
C29 N4 C25 120.0(6) . . ?
C24 N5 C23 100.0(6) . . ?
C23 N6 N7 103.6(5) . . ?
N6 N7 Ir1 136.4(4) . . ?
N6 N7 C24 107.1(5) . . ?
C24 N7 Ir1 116.5(4) . . ?
N1 C1 H1 119.0 . . ?
N1 C1 C2 122.1(7) . . ?
C2 C1 H1 119.0 . . ?
C1 C2 H2 120.6 . . ?
C1 C2 C3 118.7(8) . . ?
C3 C2 H2 120.6 . . ?
C2 C3 H3 120.0 . . ?
C4 C3 C2 120.0(8) . . ?
C4 C3 H3 120.0 . . ?
C3 C4 H4 120.0 . . ?
C3 C4 C5 120.0(7) . . ?
C5 C4 H4 120.0 . . ?
N1 C5 C4 119.9(7) . . ?
N1 C5 C6 112.2(7) . . ?
C4 C5 C6 127.9(7) . . ?
C7 C6 C5 126.4(7) . . ?
C10 C6 C5 117.2(6) . . ?
C10 C6 C7 116.3(7) . . ?
F1 C7 C6 119.4(7) . . ?
N2 C7 F1 113.6(6) . . ?
N2 C7 C6 127.0(7) . . ?
N2 C8 F2 112.9(6) . . ?
N2 C8 C9 128.5(8) . . ?
C9 C8 F2 118.6(8) . . ?
C8 C9 H9 122.0 . . ?
C8 C9 C10 116.0(7) . . ?
C10 C9 H9 122.0 . . ?
C6 C10 Ir1 114.2(5) . . ?
C6 C10 C9 118.9(6) . . ?
C9 C10 Ir1 127.0(5) . . ?
C12 C11 Ir1 128.1(5) . . ?
C12 C11 C16 118.9(7) . . ?
C16 C11 Ir1 113.0(5) . . ?
C11 C12 H12 120.3 . . ?
C13 C12 C11 119.3(7) . . ?
C13 C12 H12 120.3 . . ?
C12 C13 F3 118.5(7) . . ?
C14 C13 F3 117.3(8) . . ?
C14 C13 C12 124.2(8) . . ?
C13 C14 H14 121.7 . . ?
C13 C14 C15 116.6(8) . . ?
C15 C14 H14 121.7 . . ?
F4 C15 C14 116.3(7) . . ?
F4 C15 C16 119.3(7) . . ?
C14 C15 C16 124.4(7) . . ?
C11 C16 C17 116.3(7) . . ?
C15 C16 C11 116.6(7) . . ?
C15 C16 C17 127.0(7) . . ?
N3 C17 C16 113.4(6) . . ?
N3 C17 C18 119.8(7) . . ?
C18 C17 C16 126.8(7) . . ?
C17 C18 H18 119.3 . . ?
C19 C18 C17 121.3(7) . . ?
C19 C18 H18 119.3 . . ?
C18 C19 C20 118.4(7) . . ?
C18 C19 C22 120.6(8) . . ?
C20 C19 C22 121.0(8) . . ?
C19 C20 H20 120.6 . . ?
C19 C20 C21 118.9(8) . . ?
C21 C20 H20 120.6 . . ?
N3 C21 C20 122.9(8) . . ?
N3 C21 H21 118.6 . . ?
C20 C21 H21 118.6 . . ?
C19 C22 H22A 109.5 . . ?
C19 C22 H22B 109.5 . . ?
C19 C22 H22C 109.5 . . ?
H22A C22 H22B 109.5 . . ?
H22A C22 H22C 109.5 . . ?
H22B C22 H22C 109.5 . . ?
N5 C23 C30 121.7(7) . . ?
N6 C23 N5 116.3(7) . . ?
N6 C23 C30 121.9(6) . . ?
N5 C24 N7 113.0(6) . . ?
N5 C24 C25 130.2(6) . . ?
N7 C24 C25 116.8(6) . . ?
N4 C25 C24 115.8(6) . . ?
N4 C25 C26 120.5(7) . . ?
C26 C25 C24 123.7(7) . . ?
C25 C26 H26 120.2 . . ?
C27 C26 C25 119.7(8) . . ?
C27 C26 H26 120.2 . . ?
C26 C27 H27 120.2 . . ?
C26 C27 C28 119.5(7) . . ?
C28 C27 H27 120.2 . . ?
C27 C28 H28 120.6 . . ?
C27 C28 C29 118.7(7) . . ?
C29 C28 H28 120.6 . . ?
N4 C29 C28 121.6(8) . . ?
N4 C29 H29 119.2 . . ?
C28 C29 H29 119.2 . . ?
F5 C30 F6 106.4(8) . . ?
F5 C30 F7 105.6(8) . . ?
F5 C30 C23 114.1(6) . . ?
F6 C30 F7 105.8(7) . . ?
F6 C30 C23 112.0(8) . . ?
F7 C30 C23 112.4(7) . . ?

loop_
_geom_bond_atom_site_label_1
_geom_bond_atom_site_label_2
_geom_bond_distance
_geom_bond_site_symmetry_2
_geom_bond_publ_flag
Ir1 N1 2.053(6) . ?
Ir1 N3 2.046(6) . ?
Ir1 N4 2.188(5) . ?
Ir1 N7 2.091(6) . ?
Ir1 C10 2.004(6) . ?
Ir1 C11 2.020(7) . ?
F1 C7 1.363(9) . ?
F2 C8 1.366(9) . ?
F3 C13 1.369(9) . ?
F4 C15 1.361(8) . ?
F5 C30 1.314(10) . ?
F6 C30 1.321(10) . ?
F7 C30 1.324(9) . ?
N1 C1 1.354(9) . ?
N1 C5 1.365(9) . ?
N2 C7 1.304(10) . ?
N2 C8 1.324(11) . ?
N3 C17 1.372(9) . ?
N3 C21 1.338(10) . ?
N4 C25 1.337(10) . ?
N4 C29 1.334(9) . ?
N5 C23 1.355(9) . ?
N5 C24 1.334(10) . ?
N6 N7 1.353(8) . ?
N6 C23 1.323(9) . ?
N7 C24 1.356(8) . ?
C1 H1 0.9300 . ?
C1 C2 1.368(11) . ?
C2 H2 0.9300 . ?
C2 C3 1.390(11) . ?
C3 H3 0.9300 . ?
C3 C4 1.355(11) . ?
C4 H4 0.9300 . ?
C4 C5 1.397(11) . ?
C5 C6 1.459(10) . ?
C6 C7 1.397(9) . ?
C6 C10 1.390(10) . ?
C8 C9 1.354(10) . ?
C9 H9 0.9300 . ?
C9 C10 1.405(10) . ?
C11 C12 1.395(11) . ?
C11 C16 1.443(9) . ?
C12 H12 0.9300 . ?
C12 C13 1.365(11) . ?
C13 C14 1.364(11) . ?
C14 H14 0.9300 . ?
C14 C15 1.364(12) . ?
C15 C16 1.393(10) . ?
C16 C17 1.450(11) . ?
C17 C18 1.391(10) . ?
C18 H18 0.9300 . ?
C18 C19 1.370(11) . ?
C19 C20 1.385(11) . ?
C19 C22 1.494(11) . ?
C20 H20 0.9300 . ?
C20 C21 1.388(11) . ?
C21 H21 0.9300 . ?
C22 H22A 0.9600 . ?
C22 H22B 0.9600 . ?
C22 H22C 0.9600 . ?
C23 C30 1.475(11) . ?
C24 C25 1.451(10) . ?
C25 C26 1.397(10) . ?
C26 H26 0.9300 . ?
C26 C27 1.360(12) . ?
C27 H27 0.9300 . ?
C27 C28 1.376(13) . ?
C28 H28 0.9300 . ?
C28 C29 1.389(10) . ?
C29 H29 0.9300 . ?

loop_
_geom_torsion_atom_site_label_1
_geom_torsion_atom_site_label_2
_geom_torsion_atom_site_label_3
_geom_torsion_atom_site_label_4
_geom_torsion
_geom_torsion_site_symmetry_1
_geom_torsion_site_symmetry_2
_geom_torsion_site_symmetry_3
_geom_torsion_site_symmetry_4
_geom_torsion_publ_flag
Ir1 N1 C1 C2 179.3(6) . . . . ?
Ir1 N1 C5 C4 -179.5(6) . . . . ?
Ir1 N1 C5 C6 0.9(8) . . . . ?
Ir1 N3 C17 C16 2.2(7) . . . . ?
Ir1 N3 C17 C18 -178.3(5) . . . . ?
Ir1 N3 C21 C20 178.7(5) . . . . ?
Ir1 N4 C25 C24 -2.2(9) . . . . ?
Ir1 N4 C25 C26 176.6(6) . . . . ?
Ir1 N4 C29 C28 -176.8(6) . . . . ?
Ir1 N7 C24 N5 -179.2(5) . . . . ?
Ir1 N7 C24 C25 0.7(9) . . . . ?
Ir1 C11 C12 C13 178.8(5) . . . . ?
Ir1 C11 C16 C15 -178.5(5) . . . . ?
Ir1 C11 C16 C17 2.1(7) . . . . ?
F2 C8 C9 C10 -177.2(7) . . . . ?
F3 C13 C14 C15 178.5(7) . . . . ?
F4 C15 C16 C11 179.5(6) . . . . ?
F4 C15 C16 C17 -1.3(10) . . . . ?
N1 C1 C2 C3 1.3(14) . . . . ?
N1 C5 C6 C7 176.9(8) . . . . ?
N1 C5 C6 C10 0.9(10) . . . . ?
N2 C8 C9 C10 1.6(13) . . . . ?
N3 C17 C18 C19 -0.5(10) . . . . ?
N4 C25 C26 C27 1.1(13) . . . . ?
N5 C23 C30 F5 -38.5(12) . . . . ?
N5 C23 C30 F6 82.4(10) . . . . ?
N5 C23 C30 F7 -158.7(8) . . . . ?
N5 C24 C25 N4 -179.0(8) . . . . ?
N5 C24 C25 C26 2.2(14) . . . . ?
N6 N7 C24 N5 -0.1(9) . . . . ?
N6 N7 C24 C25 179.8(6) . . . . ?
N6 C23 C30 F5 144.6(8) . . . . ?
N6 C23 C30 F6 -94.5(10) . . . . ?
N6 C23 C30 F7 24.4(12) . . . . ?
N7 N6 C23 N5 -0.6(9) . . . . ?
N7 N6 C23 C30 176.5(7) . . . . ?
N7 C24 C25 N4 1.0(11) . . . . ?
N7 C24 C25 C26 -177.7(8) . . . . ?
C1 N1 C5 C4 1.4(11) . . . . ?
C1 N1 C5 C6 -178.2(7) . . . . ?
C1 C2 C3 C4 -0.7(14) . . . . ?
C2 C3 C4 C5 0.5(14) . . . . ?
C3 C4 C5 N1 -0.9(13) . . . . ?
C3 C4 C5 C6 178.7(8) . . . . ?
C4 C5 C6 C7 -2.6(14) . . . . ?
C4 C5 C6 C10 -178.6(8) . . . . ?
C5 N1 C1 C2 -1.6(12) . . . . ?
C5 C6 C7 F1 3.9(13) . . . . ?
C5 C6 C7 N2 -176.4(8) . . . . ?
C5 C6 C10 Ir1 -2.4(9) . . . . ?
C5 C6 C10 C9 177.0(7) . . . . ?
C7 N2 C8 F2 177.5(7) . . . . ?
C7 N2 C8 C9 -1.4(14) . . . . ?
C7 C6 C10 Ir1 -178.8(6) . . . . ?
C7 C6 C10 C9 0.6(11) . . . . ?
C8 N2 C7 F1 -179.6(7) . . . . ?
C8 N2 C7 C6 0.7(13) . . . . ?
C8 C9 C10 Ir1 178.1(6) . . . . ?
C8 C9 C10 C6 -1.1(11) . . . . ?
C10 C6 C7 F1 179.9(7) . . . . ?
C10 C6 C7 N2 -0.4(13) . . . . ?
C11 C12 C13 F3 -179.0(6) . . . . ?
C11 C12 C13 C14 -0.7(12) . . . . ?
C11 C16 C17 N3 -2.8(8) . . . . ?
C11 C16 C17 C18 177.7(6) . . . . ?
C12 C11 C16 C15 -0.2(9) . . . . ?
C12 C11 C16 C17 -179.5(6) . . . . ?
C12 C13 C14 C15 0.2(12) . . . . ?
C13 C14 C15 F4 -179.5(6) . . . . ?
C13 C14 C15 C16 0.4(12) . . . . ?
C14 C15 C16 C11 -0.4(10) . . . . ?
C14 C15 C16 C17 178.9(7) . . . . ?
C15 C16 C17 N3 177.9(6) . . . . ?
C15 C16 C17 C18 -1.6(11) . . . . ?
C16 C11 C12 C13 0.7(10) . . . . ?
C16 C17 C18 C19 179.0(7) . . . . ?
C17 N3 C21 C20 0.3(10) . . . . ?
C17 C18 C19 C20 0.3(11) . . . . ?
C17 C18 C19 C22 -177.7(6) . . . . ?
C18 C19 C20 C21 0.2(10) . . . . ?
C19 C20 C21 N3 -0.5(10) . . . . ?
C21 N3 C17 C16 -179.4(6) . . . . ?
C21 N3 C17 C18 0.2(9) . . . . ?
C22 C19 C20 C21 178.1(7) . . . . ?
C23 N5 C24 N7 -0.2(9) . . . . ?
C23 N5 C24 C25 179.9(8) . . . . ?
C23 N6 N7 Ir1 179.2(6) . . . . ?
C23 N6 N7 C24 0.4(8) . . . . ?
C24 N5 C23 N6 0.5(10) . . . . ?
C24 N5 C23 C30 -176.6(8) . . . . ?
C24 C25 C26 C27 179.8(8) . . . . ?
C25 N4 C29 C28 1.3(12) . . . . ?
C25 C26 C27 C28 -0.1(14) . . . . ?
C26 C27 C28 C29 -0.3(13) . . . . ?
C27 C28 C29 N4 -0.3(13) . . . . ?
C29 N4 C25 C24 179.5(7) . . . . ?
C29 N4 C25 C26 -1.7(12) . . . . ?

loop_
_smtbx_masks_void_nr
_smtbx_masks_void_average_x
_smtbx_masks_void_average_y
_smtbx_masks_void_average_z
_smtbx_masks_void_volume
_smtbx_masks_void_count_electrons
_smtbx_masks_void_content
1 0.000 0.500 -0.755 487.9 81.4 '4 CH3OH'
2 0.500 0.000 -0.192 487.9 81.4 '4 CH3OH'
